data_2006634
loop_
_publ_author_name
'Huang, Kin-Shan'
'Stowell, Joseph G.'
'Byrn, Stephen R.'

_publ_section_title
;
 3-(4-Nitroanilino)-2-cyclopenten-1-one
;
_journal_issue 11
_journal_name_full 'Acta Crystallographica Section C'
_journal_page_first 1717
_journal_page_last 1719
_journal_paper_doi 10.1107/S0108270197007622
_journal_volume 53
_journal_year 1997
_chemical_formula_moiety 'C11 H10 N2 O3'
_chemical_formula_sum 'C11 H10 N2 O3'
_chemical_formula_weight 218.21
_chemical_melting_point 513
_chemical_name_systematic 3-(4-Nitroanilino)cyclopent-2-en-1-one
_space_group_IT_number 14
_symmetry_cell_setting monoclinic
_symmetry_space_group_name_Hall '-P 2ybc'
_symmetry_space_group_name_H-M 'P 1 21/c 1'
_atom_type_scat_source 'International Tables for Crystallography (Vol. C)'
_cell_angle_alpha 90
_cell_angle_beta 97.510(6)
_cell_angle_gamma 90
_cell_formula_units_Z 4
_cell_length_a 8.2725(7)
_cell_length_b 13.2730(10)
_cell_length_c 9.5548(7)
_cell_measurement_reflns_used 25
_cell_measurement_temperature 295
_cell_measurement_theta_max 53
_cell_measurement_theta_min 40
_cell_volume 1040.13(14)
_computing_cell_refinement CAD-4
_computing_data_collection 'CAD-4 (Enraf-Nonius, 1977)'
_computing_data_reduction 'MolEN (Fair, 1990)'
_computing_molecular_graphics 'ORTEPII (Johnson, 1976) and/or PLUTON (Spek, 1991)'
_computing_publication_material 'ORTEPII and/or PLUTON'
_computing_structure_refinement SHELXL93
_computing_structure_solution SHELXS86
_diffrn_measurement_device 'Enraf-Nonius CAD-4 diffractometer'
_diffrn_measurement_method 'profile data from \w--2\q scans'
_diffrn_radiation_monochromator graphite
_diffrn_radiation_type CuK\a
_diffrn_radiation_wavelength 1.54184
_diffrn_reflns_av_R_equivalents 0.026
_diffrn_reflns_limit_h_max 0
_diffrn_reflns_limit_h_min -10
_diffrn_reflns_limit_k_max 0
_diffrn_reflns_limit_k_min -16
_diffrn_reflns_limit_l_max 11
_diffrn_reflns_limit_l_min -11
_diffrn_reflns_number 2269
_diffrn_reflns_theta_max 74.33
_diffrn_standards_decay_% <1
_diffrn_standards_interval_time 83
_diffrn_standards_number 3
_exptl_absorpt_coefficient_mu 0.824
_exptl_absorpt_correction_type none
_exptl_crystal_colour yellow
_exptl_crystal_density_diffrn 1.393
_exptl_crystal_density_method 'not determined'
_exptl_crystal_description needle
_exptl_crystal_F_000 456
_exptl_crystal_size_max 0.25
_exptl_crystal_size_mid 0.17
_exptl_crystal_size_min 0.13
_refine_diff_density_max 0.19
_refine_diff_density_min -0.16
_refine_ls_extinction_coef 0.0055(7)
_refine_ls_extinction_method 'SHELXL93 (Sheldrick, 1993)'
_refine_ls_goodness_of_fit_obs 1.068
_refine_ls_hydrogen_treatment 'noref, except H1'
_refine_ls_matrix_type full
_refine_ls_number_parameters 150
_refine_ls_number_reflns 2123
_refine_ls_R_factor_obs .045
_refine_ls_shift/esd_max 0.01
_refine_ls_structure_factor_coef Fsqd
_refine_ls_weighting_details 'w = 1/[\s^2^(Fo^2^)+(0.0612P)^2^+0.2648P] where P = (Fo^2^+2Fc^2^)/3'
_refine_ls_weighting_scheme calc
_refine_ls_wR_factor_obs .117
_reflns_number_observed 1434
_reflns_number_total 2123
_reflns_observed_criterion >2\s(I)
_cod_data_source_file bk1319.cif
_cod_data_source_block bk1319
_cod_depositor_comments
;
The following automatic conversions were performed:

'_refine_ls_weighting_scheme' value 'calc w =
1/[\s^2^(Fo^2^)+(0.0612P)^2^+0.2648P] where P = (Fo^2^+2Fc^2^)/3' was
changed to 'calc'. New tag '_refine_ls_weighting_details' was
created. The value of the new tag was set to 'w =
1/[\s^2^(Fo^2^)+(0.0612P)^2^+0.2648P] where P = (Fo^2^+2Fc^2^)/3'.

Automatic conversion script
Id: cif_fix_values 3143 2015-03-26 13:38:13Z robertas 
;
_cod_original_cell_volume 1040.1(3)
_cod_original_sg_symbol_H-M 'P 21/c'
_cod_database_code 2006634

loop_
_symmetry_equiv_pos_as_xyz
+x,+y,+z
-x,1/2+y,1/2-z
-x,-y,-z
+x,1/2-y,1/2+z

loop_
_atom_site_aniso_label
O1
O2
O3
N1
N2
C1
C2
C3
C4
C5
C6
C7
C8
C9
C10
C11

loop_
_atom_site_label
_atom_site_fract_x
_atom_site_fract_y
_atom_site_fract_z
_atom_site_U_iso_or_equiv
_atom_site_thermal_displace_type
_atom_site_calc_flag
O1 1.1632(2) 1.0213(2) .9481(2) 6.66(6) Uani ?
O2 1.1043(3) 1.1778(2) .9300(2) 8.88(8) Uani ?
O3 .4924(3) .69400(10) .2404(2) 7.56(6) Uani ?
N1 .6582(2) 1.02350(10) .3940(2) 3.45(4) Uani ?
N2 1.0910(3) 1.0919(2) .8878(2) 5.41(6) Uani ?
C1 .7663(2) 1.03380(10) .5172(2) 3.19(4) Uani ?
C2 .8086(3) 1.1321(2) .5587(2) 4.69(5) Uani ?
C3 .9147(3) 1.1511(2) .6785(3) 5.15(7) Uani ?
C4 .9795(2) 1.0720(2) .7583(2) 4.10(5) Uani ?
C5 .9418(3) .9748(2) .7204(2) 4.38(5) Uani ?
C6 .8344(3) .9552(2) .6001(2) 4.18(5) Uani ?
C7 .5962(2) .94070(10) .3227(2) 3.04(4) Uani ?
C8 .6108(3) .84140(10) .3513(2) 4.09(5) Uani ?
C9 .5156(3) .7852(2) .2421(2) 4.38(5) Uani ?
C10 .4432(3) .85620(10) .1281(2) 3.98(5) Uani ?
C11 .4896(3) .96040(10) .1856(2) 3.49(4) Uani ?
H1 .624(3) 1.080(2) .355(2) 4.3(5) Uiso ?
H2 .7641(3) 1.1857(2) .5041(2) 6.1 Uiso ?
H3 .9421(3) 1.2170(2) .7050(3) 6.7 Uiso ?
H5 .9882(3) .9218(2) .7754(2) 5.7 Uiso ?
H6 .8078(3) .8890(2) .5748(2) 5.4 Uiso ?
H8 .6731(3) .81370(10) .4299(2) 5.3 Uiso ?
H10A .3256(3) .84870(10) .1107(2) 5.2 Uiso ?
H10B .4881(3) .84400(10) .0409(2) 5.2 Uiso ?
H11A .5487(3) .99740(10) .1210(2) 4.6 Uiso ?
H11B .3935(3) .99850(10) .2011(2) 4.6 Uiso ?

loop_
_geom_angle_atom_site_label_1
_geom_angle_atom_site_label_2
_geom_angle_atom_site_label_3
_geom_angle
_geom_angle_publ_flag
C7 N1 C1 131.6(2) yes
O1 N2 O2 123.7(2) yes
O1 N2 C4 118.5(2) ?
O2 N2 C4 117.9(2) ?
C6 C1 N1 125.4(2) yes
C6 C1 C2 118.3(2) ?
N1 C1 C2 116.3(2) yes
C3 C2 C1 121.3(2) ?
C4 C3 C2 119.0(2) ?
C5 C4 C3 121.3(2) ?
C5 C4 N2 119.4(2) ?
C3 C4 N2 119.3(2) ?
C4 C5 C6 119.9(2) ?
C5 C6 C1 120.2(2) ?
C8 C7 N1 132.2(2) yes
C8 C7 C11 111.9(2) ?
N1 C7 C11 115.9(2) ?
C7 C8 C9 109.6(2) yes
O3 C9 C8 126.5(2) yes
O3 C9 C10 124.2(2) ?
C8 C9 C10 109.3(2) ?
C9 C10 C11 104.5(2) ?
C7 C11 C10 104.40(10) ?
C7 N1 H1 114(2) ?
C1 N1 H1 115(2) ?

loop_
_geom_bond_atom_site_label_1
_geom_bond_atom_site_label_2
_geom_bond_distance
_geom_bond_publ_flag
O1 N2 1.215(3) yes
O2 N2 1.222(3) yes
O3 C9 1.225(2) yes
N1 C7 1.358(2) yes
N1 C1 1.389(2) yes
N2 C4 1.468(3) yes
C1 C6 1.384(3) yes
C1 C2 1.394(3) yes
C2 C3 1.372(3) yes
C3 C4 1.366(3) yes
C4 C5 1.365(3) yes
C5 C6 1.382(3) yes
C7 C8 1.347(3) yes
C7 C11 1.503(2) yes
C8 C9 1.432(3) yes
C9 C10 1.504(3) yes
C10 C11 1.518(3) yes
N1 H1 .87(2) yes

loop_
_geom_torsion_atom_site_label_1
_geom_torsion_atom_site_label_2
_geom_torsion_atom_site_label_3
_geom_torsion_atom_site_label_4
_geom_torsion
C7 N1 C1 C2 177.89(0.20)
C7 N1 C1 C6 -1.87(0.33)
H1 N1 C1 C2 -1.64(1.67)
H1 N1 C1 C6 178.60(1.65)
C1 N1 C7 C8 4.51(0.36)
C1 N1 C7 C11 -175.88(0.19)
H1 N1 C7 C8 -175.95(1.64)
H1 N1 C7 C11 3.66(1.65)
O1 N2 C4 C3 -171.01(0.22)
O1 N2 C4 C5 9.39(0.31)
O2 N2 C4 C3 9.95(0.33)
O2 N2 C4 C5 -169.66(0.23)
N1 C1 C2 C3 -179.85(0.21)
C6 C1 C2 C3 -0.07(0.36)
N1 C1 C6 C5 179.55(0.20)
C2 C1 C6 C5 -0.20(0.32)
C1 C2 C3 C4 -0.11(0.39)
C2 C3 C4 N2 -179.01(0.21)
C2 C3 C4 C5 0.58(0.34)
N2 C4 C5 C6 178.73(0.20)
C3 C4 C5 C6 -0.87(0.33)
C4 C5 C6 C1 0.67(0.34)
N1 C7 C8 C9 178.24(0.20)
C11 C7 C8 C9 -1.39(0.26)
N1 C7 C11 C10 178.24(0.17)
C8 C7 C11 C10 -2.06(0.24)
C7 C8 C9 O3 -174.38(0.25)
C7 C8 C9 C10 4.38(0.27)
O3 C9 C10 C11 173.36(0.24)
C8 C9 C10 C11 -5.44(0.26)
C9 C10 C11 C7 4.40(0.23)
